data_4347099
loop_
_publ_author_name
'Penney, Alexander A.'
'Sizov, Vladimir V.'
'Grachova, Elena V.'
'Krupenya, Dmitry V.'
'Gurzhiy, Vladislav V.'
'Starova, Galina L.'
'Tunik, Sergey P.'

_publ_section_title
;
 Aurophilicity in Action: Fine-Tuning the Gold(I)-Gold(I) Distance in the
 Excited State To Modulate the Emission in a Series of Dinuclear
 Homoleptic Gold(I)-NHC Complexes.
;
_journal_issue 10
_journal_name_full 'Inorganic chemistry'
_journal_page_first 4720
_journal_page_last 4732
_journal_paper_doi 10.1021/acs.inorgchem.5b02722
_journal_volume 55
_journal_year 2016
_chemical_formula_moiety 'C31 H28 Au N4, Br'
_chemical_formula_sum 'C31 H28 Au Br N4'
_chemical_formula_weight 733.45
_space_group_crystal_system monoclinic
_space_group_IT_number 15
_space_group_name_Hall '-C 2yc'
_space_group_name_H-M_alt 'C 1 2/c 1'
_atom_sites_solution_hydrogens geom
_audit_creation_date 2015-05-13
_audit_creation_method
;
Olex2 1.2
(compiled 2015.01.26 svn.r3150 for OlexSys, GUI svn.r4998)
;
_cell_angle_alpha 90
_cell_angle_beta 93.4911(9)
_cell_angle_gamma 90
_cell_formula_units_Z 8
_cell_length_a 27.4947(3)
_cell_length_b 11.11324(13)
_cell_length_c 21.4714(2)
_cell_measurement_reflns_used 29682
_cell_measurement_temperature 100(2)
_cell_measurement_theta_max 75.9330
_cell_measurement_theta_min 4.2860
_cell_volume 6548.52(12)
_computing_cell_refinement
;
CrysAlisPro, Agilent Technologies,
Version 1.171.36.32 (release 02-08-2013 CrysAlis171 .NET)
(compiled Aug  2 2013,16:46:58)
;
_computing_data_collection
;
CrysAlisPro, Agilent Technologies,
Version 1.171.36.32 (release 02-08-2013 CrysAlis171 .NET)
(compiled Aug  2 2013,16:46:58)
;
_computing_data_reduction
;
CrysAlisPro, Agilent Technologies,
Version 1.171.36.32 (release 02-08-2013 CrysAlis171 .NET)
(compiled Aug  2 2013,16:46:58)
;
_computing_molecular_graphics 'Olex2 (Dolomanov et al., 2009)'
_computing_publication_material 'Olex2 (Dolomanov et al., 2009)'
_computing_structure_refinement 'ShelXL (Sheldrick, 2008)'
_diffrn_ambient_temperature 100(2)
_diffrn_detector_area_resol_mean 10.3829
_diffrn_measured_fraction_theta_full 0.999
_diffrn_measured_fraction_theta_max 0.999
_diffrn_measurement_details
;
#__ type_ start__ end____ width___ exp.time_
  1 omega  -33.00   -7.00   1.0000    5.0000
omega____ theta____ kappa____ phi______ frames
    -      -40.3787   38.0000   30.0000 26

#__ type_ start__ end____ width___ exp.time_
  2 omega  -43.00   36.00   1.0000    5.0000
omega____ theta____ kappa____ phi______ frames
    -      -40.3787   38.0000  150.0000 79

#__ type_ start__ end____ width___ exp.time_
  3 omega    8.00   35.00   1.0000    5.0000
omega____ theta____ kappa____ phi______ frames
    -      -40.3787   38.0000   30.0000 27

#__ type_ start__ end____ width___ exp.time_
  4 omega  -32.00   36.00   1.0000    5.0000
omega____ theta____ kappa____ phi______ frames
    -      -40.3787   38.0000  -90.0000 68

#__ type_ start__ end____ width___ exp.time_
  5 omega   91.00  116.00   1.0000    5.0000
omega____ theta____ kappa____ phi______ frames
    -       40.3787   38.0000 -120.0000 25

#__ type_ start__ end____ width___ exp.time_
  6 omega    3.00   78.00   1.0000    5.0000
omega____ theta____ kappa____ phi______ frames
    -       40.3787  -99.0000  120.0000 75

#__ type_ start__ end____ width___ exp.time_
  7 omega   22.00   63.00   1.0000    5.0000
omega____ theta____ kappa____ phi______ frames
    -       40.3787   38.0000 -120.0000 41

#__ type_ start__ end____ width___ exp.time_
  8 omega   99.00  177.00   1.0000   10.0000
omega____ theta____ kappa____ phi______ frames
    -      113.0000   15.0000  -60.0000 78

#__ type_ start__ end____ width___ exp.time_
  9 omega  127.00  171.00   1.0000   10.0000
omega____ theta____ kappa____ phi______ frames
    -      113.0000  -15.0000   60.0000 44

#__ type_ start__ end____ width___ exp.time_
 10 omega   35.00   61.00   1.0000   10.0000
omega____ theta____ kappa____ phi______ frames
    -      113.0000  -93.0000  116.5566 26

#__ type_ start__ end____ width___ exp.time_
 11 omega   68.00  107.00   1.0000   10.0000
omega____ theta____ kappa____ phi______ frames
    -      113.0000  -95.0000   60.0000 39

#__ type_ start__ end____ width___ exp.time_
 12 omega   47.00   95.00   1.0000   10.0000
omega____ theta____ kappa____ phi______ frames
    -      113.0000  -45.0000   90.0000 48

#__ type_ start__ end____ width___ exp.time_
 13 omega   53.00   92.00   1.0000   10.0000
omega____ theta____ kappa____ phi______ frames
    -      113.0000  -45.0000 -180.0000 39

#__ type_ start__ end____ width___ exp.time_
 14 omega   49.00   97.00   1.0000   10.0000
omega____ theta____ kappa____ phi______ frames
    -      113.0000  -45.0000  120.0000 48

#__ type_ start__ end____ width___ exp.time_
 15 omega   99.00  125.00   1.0000   10.0000
omega____ theta____ kappa____ phi______ frames
    -      113.0000  -77.0000  120.0000 26

#__ type_ start__ end____ width___ exp.time_
 16 omega   40.00   71.00   1.0000   10.0000
omega____ theta____ kappa____ phi______ frames
    -      113.0000  -30.0000 -120.0000 31

#__ type_ start__ end____ width___ exp.time_
 17 omega   40.00   67.00   1.0000   10.0000
omega____ theta____ kappa____ phi______ frames
    -      113.0000  -15.0000   60.0000 27

#__ type_ start__ end____ width___ exp.time_
 18 omega   88.00  128.00   1.0000   10.0000
omega____ theta____ kappa____ phi______ frames
    -      113.0000   30.0000 -180.0000 40

#__ type_ start__ end____ width___ exp.time_
 19 omega  150.00  178.00   1.0000   10.0000
omega____ theta____ kappa____ phi______ frames
    -      113.0000   30.0000 -180.0000 28

#__ type_ start__ end____ width___ exp.time_
 20 omega   47.00   73.00   1.0000   10.0000
omega____ theta____ kappa____ phi______ frames
    -      113.0000  -77.0000  120.0000 26

#__ type_ start__ end____ width___ exp.time_
 21 omega  113.00  138.00   1.0000   10.0000
omega____ theta____ kappa____ phi______ frames
    -      113.0000  -77.0000 -180.0000 25

#__ type_ start__ end____ width___ exp.time_
 22 omega   99.00  125.00   1.0000   10.0000
omega____ theta____ kappa____ phi______ frames
    -      113.0000   77.0000  120.0000 26

#__ type_ start__ end____ width___ exp.time_
 23 omega   57.00  131.00   1.0000   10.0000
omega____ theta____ kappa____ phi______ frames
    -      113.0000  -77.0000  150.0000 74

#__ type_ start__ end____ width___ exp.time_
 24 omega   49.00   79.00   1.0000   10.0000
omega____ theta____ kappa____ phi______ frames
    -      113.0000  -30.0000  120.0000 30

#__ type_ start__ end____ width___ exp.time_
 25 omega   84.00  109.00   1.0000   10.0000
omega____ theta____ kappa____ phi______ frames
    -      113.0000  -95.0000   90.0000 25

#__ type_ start__ end____ width___ exp.time_
 26 omega   64.00   89.00   1.0000   10.0000
omega____ theta____ kappa____ phi______ frames
    -      113.0000   15.0000  -60.0000 25

#__ type_ start__ end____ width___ exp.time_
 27 omega   36.00   76.00   1.0000   10.0000
omega____ theta____ kappa____ phi______ frames
    -      113.0000  -30.0000    0.0000 40

#__ type_ start__ end____ width___ exp.time_
 28 omega   43.00   99.00   1.0000   10.0000
omega____ theta____ kappa____ phi______ frames
    -      113.0000  -95.0000    0.0000 56

#__ type_ start__ end____ width___ exp.time_
 29 omega  110.00  138.00   1.0000   10.0000
omega____ theta____ kappa____ phi______ frames
    -      113.0000  -77.0000   30.0000 28

#__ type_ start__ end____ width___ exp.time_
 30 omega   35.00   94.00   1.0000   10.0000
omega____ theta____ kappa____ phi______ frames
    -      113.0000  -77.0000   30.0000 59

#__ type_ start__ end____ width___ exp.time_
 31 omega   53.00   81.00   1.0000   10.0000
omega____ theta____ kappa____ phi______ frames
    -      113.0000  -45.0000 -120.0000 28

#__ type_ start__ end____ width___ exp.time_
 32 omega   71.00   97.00   1.0000   10.0000
omega____ theta____ kappa____ phi______ frames
    -      113.0000  -45.0000  -60.0000 26

#__ type_ start__ end____ width___ exp.time_
 33 omega   58.00   94.00   1.0000   10.0000
omega____ theta____ kappa____ phi______ frames
    -      113.0000  178.0000    0.0000 36

#__ type_ start__ end____ width___ exp.time_
 34 omega   82.00  108.00   1.0000   10.0000
omega____ theta____ kappa____ phi______ frames
    -      113.0000   30.0000   90.0000 26

#__ type_ start__ end____ width___ exp.time_
 35 omega  107.00  141.00   1.0000   10.0000
omega____ theta____ kappa____ phi______ frames
    -      113.0000  -93.0000  116.5566 34

#__ type_ start__ end____ width___ exp.time_
 36 omega   57.00   82.00   1.0000   10.0000
omega____ theta____ kappa____ phi______ frames
    -      113.0000  -45.0000  150.0000 25

#__ type_ start__ end____ width___ exp.time_
 37 omega  153.00  178.00   1.0000   10.0000
omega____ theta____ kappa____ phi______ frames
    -      113.0000  112.0000 -120.0000 25

#__ type_ start__ end____ width___ exp.time_
 38 omega  152.00  177.00   1.0000   10.0000
omega____ theta____ kappa____ phi______ frames
    -      113.0000  112.0000   30.0000 25

#__ type_ start__ end____ width___ exp.time_
 39 omega   84.00  109.00   1.0000   10.0000
omega____ theta____ kappa____ phi______ frames
    -      113.0000  -95.0000  120.0000 25

#__ type_ start__ end____ width___ exp.time_
 40 omega   40.00   66.00   1.0000   10.0000
omega____ theta____ kappa____ phi______ frames
    -      113.0000 -112.0000  -60.0000 26

#__ type_ start__ end____ width___ exp.time_
 41 omega   68.00   98.00   1.0000   10.0000
omega____ theta____ kappa____ phi______ frames
    -      113.0000  178.0000  120.0000 30

#__ type_ start__ end____ width___ exp.time_
 42 omega   46.00  105.00   1.0000   10.0000
omega____ theta____ kappa____ phi______ frames
    -      113.0000  -61.0000   30.0000 59

#__ type_ start__ end____ width___ exp.time_
 43 omega   77.00  102.00   1.0000   10.0000
omega____ theta____ kappa____ phi______ frames
    -      113.0000  -49.0000   64.0014 25

#__ type_ start__ end____ width___ exp.time_
 44 omega  120.00  145.00   1.0000   10.0000
omega____ theta____ kappa____ phi______ frames
    -      113.0000  -15.0000 -150.0000 25

#__ type_ start__ end____ width___ exp.time_
 45 omega   42.00   68.00   1.0000   10.0000
omega____ theta____ kappa____ phi______ frames
    -      113.0000  -49.0000   64.0014 26

#__ type_ start__ end____ width___ exp.time_
 46 omega -101.00  -45.00   1.0000    5.0000
omega____ theta____ kappa____ phi______ frames
    -      -40.3787  -38.0000  -30.0000 56

#__ type_ start__ end____ width___ exp.time_
 47 omega -124.00  -95.00   1.0000    5.0000
omega____ theta____ kappa____ phi______ frames
    -      -40.3787 -178.0000  120.0000 29

#__ type_ start__ end____ width___ exp.time_
 48 omega  -42.00  -14.00   1.0000    5.0000
omega____ theta____ kappa____ phi______ frames
    -      -40.3787  -38.0000  -30.0000 28

#__ type_ start__ end____ width___ exp.time_
 49 omega  -69.00  -42.00   1.0000    5.0000
omega____ theta____ kappa____ phi______ frames
    -      -40.3787 -178.0000  120.0000 27

#__ type_ start__ end____ width___ exp.time_
 50 omega  -29.00   32.00   1.0000    5.0000
omega____ theta____ kappa____ phi______ frames
    -      -40.3787   38.0000  -30.0000 61

#__ type_ start__ end____ width___ exp.time_
 51 omega   68.00   94.00   1.0000    5.0000
omega____ theta____ kappa____ phi______ frames
    -       40.3787  178.0000  -60.0000 26

#__ type_ start__ end____ width___ exp.time_
 52 omega   25.00   80.00   1.0000    5.0000
omega____ theta____ kappa____ phi______ frames
    -       40.3787  -99.0000    0.0000 55

#__ type_ start__ end____ width___ exp.time_
 53 omega   44.00   75.00   1.0000   10.0000
omega____ theta____ kappa____ phi______ frames
    -      113.0000    7.0000   86.0430 31

#__ type_ start__ end____ width___ exp.time_
 54 omega   38.00   88.00   1.0000   10.0000
omega____ theta____ kappa____ phi______ frames
    -      113.0000  -31.0000   82.7202 50

#__ type_ start__ end____ width___ exp.time_
 55 omega  128.00  161.00   1.0000   10.0000
omega____ theta____ kappa____ phi______ frames
    -      113.0000  -17.0000   -1.5542 33

#__ type_ start__ end____ width___ exp.time_
 56 omega   51.00   94.00   1.0000   10.0000
omega____ theta____ kappa____ phi______ frames
    -      113.0000  -45.0000   30.0000 43

#__ type_ start__ end____ width___ exp.time_
 57 omega   35.00   61.00   1.0000   10.0000
omega____ theta____ kappa____ phi______ frames
    -      113.0000 -112.0000  -60.0000 26

#__ type_ start__ end____ width___ exp.time_
 58 omega   88.00  114.00   1.0000   10.0000
omega____ theta____ kappa____ phi______ frames
    -      113.0000 -112.0000  -60.0000 26

#__ type_ start__ end____ width___ exp.time_
 59 omega  119.00  145.00   1.0000   10.0000
omega____ theta____ kappa____ phi______ frames
    -      113.0000   61.0000  120.0000 26

#__ type_ start__ end____ width___ exp.time_
 60 omega   89.00  126.00   1.0000   10.0000
omega____ theta____ kappa____ phi______ frames
    -      113.0000   45.0000 -120.0000 37

#__ type_ start__ end____ width___ exp.time_
 61 omega   44.00   70.00   1.0000   10.0000
omega____ theta____ kappa____ phi______ frames
    -      113.0000 -112.0000 -150.0000 26

#__ type_ start__ end____ width___ exp.time_
 62 omega   64.00   90.00   1.0000   10.0000
omega____ theta____ kappa____ phi______ frames
    -      113.0000  -26.0000  -15.9465 26

#__ type_ start__ end____ width___ exp.time_
 63 omega   65.00   91.00   1.0000   10.0000
omega____ theta____ kappa____ phi______ frames
    -      113.0000 -112.0000    0.0000 26

#__ type_ start__ end____ width___ exp.time_
 64 omega   43.00   92.00   1.0000   10.0000
omega____ theta____ kappa____ phi______ frames
    -      113.0000  -95.0000   30.0000 49

#__ type_ start__ end____ width___ exp.time_
 65 omega   90.00  115.00   1.0000   10.0000
omega____ theta____ kappa____ phi______ frames
    -      113.0000 -112.0000 -150.0000 25

#__ type_ start__ end____ width___ exp.time_
 66 omega  137.00  172.00   1.0000   10.0000
omega____ theta____ kappa____ phi______ frames
    -      113.0000   45.0000 -120.0000 35

#__ type_ start__ end____ width___ exp.time_
 67 omega  130.00  156.00   1.0000   10.0000
omega____ theta____ kappa____ phi______ frames
    -      113.0000   45.0000    0.0000 26

#__ type_ start__ end____ width___ exp.time_
 68 omega   68.00  103.00   1.0000   10.0000
omega____ theta____ kappa____ phi______ frames
    -      113.0000 -112.0000  -90.0000 35

#__ type_ start__ end____ width___ exp.time_
 69 omega  106.00  174.00   1.0000   10.0000
omega____ theta____ kappa____ phi______ frames
    -      113.0000  112.0000  120.0000 68

#__ type_ start__ end____ width___ exp.time_
 70 omega   67.00  115.00   1.0000   10.0000
omega____ theta____ kappa____ phi______ frames
    -      113.0000  -61.0000  150.0000 48

#__ type_ start__ end____ width___ exp.time_
 71 omega  143.00  169.00   1.0000   10.0000
omega____ theta____ kappa____ phi______ frames
    -      113.0000   30.0000  -90.0000 26

#__ type_ start__ end____ width___ exp.time_
 72 omega   36.00   62.00   1.0000   10.0000
omega____ theta____ kappa____ phi______ frames
    -      113.0000  -95.0000 -180.0000 26

#__ type_ start__ end____ width___ exp.time_
 73 omega   84.00  109.00   1.0000   10.0000
omega____ theta____ kappa____ phi______ frames
    -      113.0000  -95.0000 -180.0000 25

#__ type_ start__ end____ width___ exp.time_
 74 omega  122.00  147.00   1.0000   10.0000
omega____ theta____ kappa____ phi______ frames
    -      113.0000  -77.0000  -30.0000 25

#__ type_ start__ end____ width___ exp.time_
 75 omega   85.00  115.00   1.0000   10.0000
omega____ theta____ kappa____ phi______ frames
    -      113.0000 -112.0000 -180.0000 30

#__ type_ start__ end____ width___ exp.time_
 76 omega   58.00   83.00   1.0000   10.0000
omega____ theta____ kappa____ phi______ frames
    -      113.0000  178.0000  -60.0000 25

#__ type_ start__ end____ width___ exp.time_
 77 omega   88.00  114.00   1.0000   10.0000
omega____ theta____ kappa____ phi______ frames
    -      113.0000 -112.0000 -120.0000 26

#__ type_ start__ end____ width___ exp.time_
 78 omega   43.00   89.00   1.0000   10.0000
omega____ theta____ kappa____ phi______ frames
    -      113.0000  -45.0000  -30.0000 46

#__ type_ start__ end____ width___ exp.time_
 79 omega   48.00   73.00   1.0000   10.0000
omega____ theta____ kappa____ phi______ frames
    -      113.0000  -45.0000 -180.0000 25

#__ type_ start__ end____ width___ exp.time_
 80 omega   54.00   80.00   1.0000   10.0000
omega____ theta____ kappa____ phi______ frames
    -      113.0000 -112.0000 -120.0000 26

#__ type_ start__ end____ width___ exp.time_
 81 omega   96.00  122.00   1.0000   10.0000
omega____ theta____ kappa____ phi______ frames
    -      113.0000   30.0000    0.0000 26

#__ type_ start__ end____ width___ exp.time_
 82 omega  139.00  164.00   1.0000   10.0000
omega____ theta____ kappa____ phi______ frames
    -      113.0000   30.0000    0.0000 25

#__ type_ start__ end____ width___ exp.time_
 83 omega   74.00  106.00   1.0000   10.0000
omega____ theta____ kappa____ phi______ frames
    -      113.0000  -95.0000  -30.0000 32

#__ type_ start__ end____ width___ exp.time_
 84 omega   50.00   76.00   1.0000   10.0000
omega____ theta____ kappa____ phi______ frames
    -      113.0000  -30.0000  -30.0000 26

#__ type_ start__ end____ width___ exp.time_
 85 omega   35.00   61.00   1.0000   10.0000
omega____ theta____ kappa____ phi______ frames
    -      113.0000  -95.0000   90.0000 26

#__ type_ start__ end____ width___ exp.time_
 86 omega   90.00  115.00   1.0000   10.0000
omega____ theta____ kappa____ phi______ frames
    -      113.0000 -112.0000  -30.0000 25

#__ type_ start__ end____ width___ exp.time_
 87 omega   70.00  111.00   1.0000   10.0000
omega____ theta____ kappa____ phi______ frames
    -      113.0000 -112.0000   60.0000 41

#__ type_ start__ end____ width___ exp.time_
 88 omega   47.00   73.00   1.0000   10.0000
omega____ theta____ kappa____ phi______ frames
    -      113.0000  -30.0000 -180.0000 26

#__ type_ start__ end____ width___ exp.time_
 89 omega   36.00   71.00   1.0000   10.0000
omega____ theta____ kappa____ phi______ frames
    -      113.0000  -30.0000  150.0000 35

#__ type_ start__ end____ width___ exp.time_
 90 omega   93.00  125.00   1.0000   10.0000
omega____ theta____ kappa____ phi______ frames
    -      113.0000   61.0000  -90.0000 32

#__ type_ start__ end____ width___ exp.time_
 91 omega  148.00  174.00   1.0000   10.0000
omega____ theta____ kappa____ phi______ frames
    -      113.0000   61.0000  -90.0000 26

#__ type_ start__ end____ width___ exp.time_
 92 omega  110.00  136.00   1.0000   10.0000
omega____ theta____ kappa____ phi______ frames
    -      113.0000    7.0000   86.0430 26

#__ type_ start__ end____ width___ exp.time_
 93 omega   87.00  113.00   1.0000   10.0000
omega____ theta____ kappa____ phi______ frames
    -      113.0000 -112.0000   90.0000 26

#__ type_ start__ end____ width___ exp.time_
 94 omega   52.00   78.00   1.0000   10.0000
omega____ theta____ kappa____ phi______ frames
    -      113.0000 -112.0000  120.0000 26

#__ type_ start__ end____ width___ exp.time_
 95 omega   85.00  114.00   1.0000   10.0000
omega____ theta____ kappa____ phi______ frames
    -      113.0000 -112.0000  120.0000 29

#__ type_ start__ end____ width___ exp.time_
 96 omega   57.00   82.00   1.0000   10.0000
omega____ theta____ kappa____ phi______ frames
    -      113.0000  178.0000   30.0000 25

#__ type_ start__ end____ width___ exp.time_
 97 omega  122.00  148.00   1.0000   10.0000
omega____ theta____ kappa____ phi______ frames
    -      113.0000  178.0000   30.0000 26

#__ type_ start__ end____ width___ exp.time_
 98 omega   80.00  106.00   1.0000   10.0000
omega____ theta____ kappa____ phi______ frames
    -      113.0000 -109.0000   94.2653 26

#__ type_ start__ end____ width___ exp.time_
 99 omega  100.00  125.00   1.0000   10.0000
omega____ theta____ kappa____ phi______ frames
    -      113.0000   77.0000 -120.0000 25

#__ type_ start__ end____ width___ exp.time_
100 omega  148.00  174.00   1.0000   10.0000
omega____ theta____ kappa____ phi______ frames
    -      113.0000   77.0000 -120.0000 26

#__ type_ start__ end____ width___ exp.time_
101 omega   84.00  131.00   1.0000   10.0000
omega____ theta____ kappa____ phi______ frames
    -      113.0000   77.0000  -90.0000 47

#__ type_ start__ end____ width___ exp.time_
102 omega  116.00  142.00   1.0000   10.0000
omega____ theta____ kappa____ phi______ frames
    -      113.0000  -61.0000    0.0000 26

#__ type_ start__ end____ width___ exp.time_
103 omega   44.00   70.00   1.0000   10.0000
omega____ theta____ kappa____ phi______ frames
    -      113.0000  -61.0000  120.0000 26

#__ type_ start__ end____ width___ exp.time_
104 omega   52.00   83.00   1.0000   10.0000
omega____ theta____ kappa____ phi______ frames
    -      113.0000  -17.0000   -1.5542 31

#__ type_ start__ end____ width___ exp.time_
105 omega   89.00  115.00   1.0000   10.0000
omega____ theta____ kappa____ phi______ frames
    -      113.0000  -77.0000    0.0000 26

#__ type_ start__ end____ width___ exp.time_
106 omega  108.00  133.00   1.0000   10.0000
omega____ theta____ kappa____ phi______ frames
    -      113.0000  -77.0000   90.0000 25

#__ type_ start__ end____ width___ exp.time_
107 omega  120.00  154.00   1.0000   10.0000
omega____ theta____ kappa____ phi______ frames
    -      113.0000   15.0000  -30.0000 34

#__ type_ start__ end____ width___ exp.time_
108 omega   86.00  127.00   1.0000   10.0000
omega____ theta____ kappa____ phi______ frames
    -      113.0000 -135.0000   90.5158 41
;
_diffrn_measurement_device_type 'SuperNova, Dual, Cu at zero, Atlas'
_diffrn_measurement_method '\w scans'
_diffrn_orient_matrix_UB_11 -0.0371210000
_diffrn_orient_matrix_UB_12 -0.0924451000
_diffrn_orient_matrix_UB_13 0.0218370000
_diffrn_orient_matrix_UB_21 -0.0409671000
_diffrn_orient_matrix_UB_22 0.0939014000
_diffrn_orient_matrix_UB_23 -0.0095919000
_diffrn_orient_matrix_UB_31 -0.0097892000
_diffrn_orient_matrix_UB_32 -0.0429989000
_diffrn_orient_matrix_UB_33 -0.0678129000
_diffrn_radiation_monochromator mirror
_diffrn_radiation_type CuK\a
_diffrn_radiation_wavelength 1.54184
_diffrn_reflns_av_R_equivalents 0.0954
_diffrn_reflns_av_unetI/netI 0.0327
_diffrn_reflns_Laue_measured_fraction_full 0.999
_diffrn_reflns_Laue_measured_fraction_max 0.999
_diffrn_reflns_limit_h_max 33
_diffrn_reflns_limit_h_min -33
_diffrn_reflns_limit_k_max 13
_diffrn_reflns_limit_k_min -13
_diffrn_reflns_limit_l_max 22
_diffrn_reflns_limit_l_min -26
_diffrn_reflns_number 66430
_diffrn_reflns_point_group_measured_fraction_full 0.999
_diffrn_reflns_point_group_measured_fraction_max 0.999
_diffrn_reflns_theta_full 67.684
_diffrn_reflns_theta_max 69.996
_diffrn_reflns_theta_min 3.221
_diffrn_source 'SuperNova (Cu) X-ray Source'
_exptl_absorpt_coefficient_mu 10.042
_exptl_absorpt_correction_T_max 1.00000
_exptl_absorpt_correction_T_min 0.60797
_exptl_absorpt_correction_type multi-scan
_exptl_absorpt_process_details
;
CrysAlisPro, Agilent Technologies,
Version 1.171.36.32 (release 02-08-2013 CrysAlis171 .NET)
(compiled Aug  2 2013,16:46:58)
Empirical absorption correction using spherical harmonics,
 implemented in SCALE3 ABSPACK scaling algorithm.
;
_exptl_crystal_colour 'translucent colorless'
_exptl_crystal_density_diffrn 1.488
_exptl_crystal_description prism
_exptl_crystal_F_000 2848
_exptl_crystal_size_max 0.27
_exptl_crystal_size_mid 0.19
_exptl_crystal_size_min 0.10
_platon_squeeze_details
;
The unit cell contains disordered methanol 
molecules which have been treated as a diffuse
contribution to the overall scattering
without specific atom positions by SQUEEZE/PLATON.
The total approximate amount of solvent molecules
in the structural model of 6_syn&#x0095;2.5(CH3OH)
have been calculated taking into account the Electron
Count of 406 and a Total Potential Solvent Accessible
Void Volume of 1390.4 e/A3.
;
_refine_diff_density_max 2.151
_refine_diff_density_min -1.959
_refine_diff_density_rms 0.158
_refine_ls_extinction_method none
_refine_ls_goodness_of_fit_ref 1.070
_refine_ls_hydrogen_treatment constr
_refine_ls_matrix_type full
_refine_ls_number_parameters 315
_refine_ls_number_reflns 6214
_refine_ls_number_restraints 0
_refine_ls_restrained_S_all 1.070
_refine_ls_R_factor_all 0.0511
_refine_ls_R_factor_gt 0.0486
_refine_ls_shift/su_max 0.000
_refine_ls_shift/su_mean 0.000
_refine_ls_structure_factor_coef Fsqd
_refine_ls_weighting_details 'w=1/[\s^2^(Fo^2^)+(0.0841P)^2^+39.5777P] where P=(Fo^2^+2Fc^2^)/3'
_refine_ls_weighting_scheme calc
_refine_ls_wR_factor_gt 0.1365
_refine_ls_wR_factor_ref 0.1391
_reflns_Friedel_coverage 0.000
_reflns_number_gt 5680
_reflns_number_total 6214
_reflns_threshold_expression 'I > 2\s(I)'
_cod_data_source_file ic5b02722_si_002.cif
_cod_data_source_block Compound_6_syn
_cod_original_cell_volume 6548.53(12)
_cod_database_code 4347099
_shelxl_version_number 2013-4
_shelx_space_group_comment
;
The symmetry employed for this shelxl refinement is uniquely defined
by the following loop, which should always be used as a source of
symmetry information in preference to the above space-group names.
They are only intended as comments.
;
_reflns_odcompleteness_completeness 94.88
_reflns_odcompleteness_iscentric 1
_reflns_odcompleteness_theta 80.95
_olex2_refinement_description
;
1. Fixed Uiso
 At 1.2 times of:
  All C(H) groups, All C(H,H) groups, All C(H,H,H,H) groups
2. Uiso/Uaniso restraints and constraints
Uanis(C31) = Uanis(C30) = Uanis(C29) = Uanis(C28) = Uanis(C27) = Uanis(C26) =
Uanis(C26D) = Uanis(C31D) = Uanis(C30D) = Uanis(C29D) = Uanis(C28D) =
Uanis(C27D)
Uanis(Br1B) = Uanis(Br1A)
3. Others
 Sof(H25C)=Sof(H25D)=Sof(C26D)=Sof(C27D)=Sof(H27D)=Sof(C28D)=Sof(H28D)=
 Sof(C29D)=Sof(H29D)=Sof(C30D)=Sof(H30D)=Sof(C31D)=Sof(H31D)=1-FVAR(1)
 Sof(H25A)=Sof(H25B)=Sof(C31)=Sof(H31)=Sof(C30)=Sof(H30)=Sof(C29)=Sof(H29)=
 Sof(C28)=Sof(H28)=Sof(C27)=Sof(H27)=Sof(C26)=FVAR(1)
 Sof(Br1B)=1-FVAR(2)
 Sof(Br1A)=FVAR(2)
4.a Secondary CH2 refined with riding coordinates:
 C8(H8A,H8B), C15(H15A,H15B), C16(H16A,H16B), C17(H17A,H17B), C25(H25A,H25B),
 C25(H25C,H25D)
4.b Aromatic/amide H refined with riding coordinates:
 C3(H3), C4(H4), C5(H5), C6(H6), C10(H10), C11(H11), C12(H12), C13(H13),
 C14(H14), C20(H20), C21(H21), C22(H22), C23(H23), C27D(H27D), C28D(H28D),
 C29D(H29D), C30D(H30D), C31(H31), C30(H30), C29(H29), C28(H28), C27(H27),
 C31D(H31D)
4.c Fitted hexagon refined as free rotating group:
 C31(C30,C29,C28,C27,C26)
;

loop_
_space_group_symop_operation_xyz
'x, y, z'
'-x, y, -z+1/2'
'x+1/2, y+1/2, z'
'-x+1/2, y+1/2, -z+1/2'
'-x, -y, -z'
'x, -y, z-1/2'
'-x+1/2, -y+1/2, -z'
'x+1/2, -y+1/2, z-1/2'

loop_
_atom_site_label
_atom_site_type_symbol
_atom_site_fract_x
_atom_site_fract_y
_atom_site_fract_z
_atom_site_U_iso_or_equiv
_atom_site_adp_type
_atom_site_occupancy
_atom_site_site_symmetry_order
_atom_site_calc_flag
_atom_site_refinement_flags_posn
_atom_site_refinement_flags_occupancy
_atom_site_disorder_assembly
_atom_site_disorder_group
Au1 Au 0.05206(2) 0.47383(2) 0.22421(2) 0.03810(12) Uani 1 1 d . . . .
N1 N -0.01091(19) 0.6079(4) 0.1268(2) 0.0393(10) Uani 1 1 d . . . .
N2 N -0.00782(19) 0.4175(5) 0.1042(2) 0.0408(10) Uani 1 1 d . . . .
N3 N 0.1309(2) 0.5210(5) 0.3262(3) 0.0443(12) Uani 1 1 d . . . .
N4 N 0.1005(2) 0.3409(4) 0.3346(2) 0.0430(11) Uani 1 1 d . . . .
C1 C 0.0089(2) 0.5011(6) 0.1458(3) 0.0386(12) Uani 1 1 d . . . .
C2 C -0.0417(2) 0.5901(6) 0.0730(3) 0.0429(13) Uani 1 1 d . . . .
C3 C -0.0714(2) 0.6699(6) 0.0384(3) 0.0501(14) Uani 1 1 d . . . .
H3 H -0.0735 0.7509 0.0486 0.060 Uiso 1 1 calc R . . .
C4 C -0.0976(3) 0.6202(7) -0.0124(3) 0.0526(15) Uani 1 1 d . . . .
H4 H -0.1185 0.6696 -0.0366 0.063 Uiso 1 1 calc R . . .
C5 C -0.0940(3) 0.4983(7) -0.0290(3) 0.0532(16) Uani 1 1 d . . . .
H5 H -0.1114 0.4698 -0.0644 0.064 Uiso 1 1 calc R . . .
C6 C -0.0649(2) 0.4204(6) 0.0068(3) 0.0460(14) Uani 1 1 d . . . .
H6 H -0.0627 0.3394 -0.0035 0.055 Uiso 1 1 calc R . . .
C7 C -0.0389(2) 0.4680(5) 0.0588(3) 0.0401(13) Uani 1 1 d . . . .
C8 C 0.0005(2) 0.7250(5) 0.1545(3) 0.0438(13) Uani 1 1 d . . . .
H8A H 0.0118 0.7143 0.1978 0.053 Uiso 1 1 calc R . . .
H8B H -0.0288 0.7738 0.1534 0.053 Uiso 1 1 calc R . . .
C9 C 0.0396(3) 0.7904(5) 0.1200(3) 0.0457(14) Uani 1 1 d . . . .
C10 C 0.0878(3) 0.7557(6) 0.1283(3) 0.0501(15) Uani 1 1 d . . . .
H10 H 0.0965 0.6943 0.1562 0.060 Uiso 1 1 calc R . . .
C11 C 0.1234(3) 0.8121(8) 0.0952(4) 0.064(2) Uani 1 1 d . . . .
H11 H 0.1558 0.7880 0.1007 0.077 Uiso 1 1 calc R . . .
C12 C 0.1105(4) 0.9033(8) 0.0544(3) 0.068(2) Uani 1 1 d . . . .
H12 H 0.1342 0.9402 0.0318 0.082 Uiso 1 1 calc R . . .
C13 C 0.0632(4) 0.9402(7) 0.0467(4) 0.068(2) Uani 1 1 d . . . .
H13 H 0.0549 1.0028 0.0193 0.082 Uiso 1 1 calc R . . .
C14 C 0.0270(3) 0.8848(6) 0.0797(3) 0.0557(16) Uani 1 1 d . . . .
H14 H -0.0052 0.9107 0.0747 0.067 Uiso 1 1 calc R . . .
C15 C 0.0043(2) 0.2904(6) 0.1102(3) 0.0472(14) Uani 1 1 d . . . .
H15A H 0.0276 0.2805 0.1455 0.057 Uiso 1 1 calc R . . .
H15B H 0.0201 0.2654 0.0731 0.057 Uiso 1 1 calc R . . .
C16 C -0.0388(3) 0.2067(5) 0.1189(3) 0.0476(14) Uani 1 1 d . . . .
H16A H -0.0266 0.1250 0.1232 0.057 Uiso 1 1 calc R . . .
H16B H -0.0603 0.2096 0.0814 0.057 Uiso 1 1 calc R . . .
C17 C 0.0687(3) 0.2347(5) 0.3251(3) 0.0493(15) Uani 1 1 d . . . .
H17A H 0.0887 0.1654 0.3166 0.059 Uiso 1 1 calc R . . .
H17B H 0.0466 0.2482 0.2888 0.059 Uiso 1 1 calc R . . .
C18 C 0.0966(2) 0.4459(6) 0.3005(3) 0.0401(12) Uani 1 1 d . . . .
C19 C 0.1571(2) 0.4670(6) 0.3757(4) 0.0480(15) Uani 1 1 d . . . .
C20 C 0.1949(3) 0.5089(9) 0.4154(4) 0.068(2) Uani 1 1 d . . . .
H20 H 0.2079 0.5857 0.4119 0.081 Uiso 1 1 calc R . . .
C21 C 0.2122(3) 0.4262(11) 0.4613(5) 0.080(3) Uani 1 1 d . . . .
H21 H 0.2370 0.4499 0.4902 0.097 Uiso 1 1 calc R . . .
C22 C 0.1937(3) 0.3121(9) 0.4648(4) 0.071(2) Uani 1 1 d . . . .
H22 H 0.2070 0.2605 0.4954 0.086 Uiso 1 1 calc R . . .
C23 C 0.1569(3) 0.2710(7) 0.4257(4) 0.0585(18) Uani 1 1 d . . . .
H23 H 0.1449 0.1931 0.4287 0.070 Uiso 1 1 calc R . . .
C24 C 0.1380(2) 0.3510(6) 0.3809(3) 0.0486(14) Uani 1 1 d . . . .
C25 C 0.1389(3) 0.6430(6) 0.3025(4) 0.0593(17) Uani 1 1 d . . . .
H25A H 0.1089 0.6691 0.2804 0.071 Uiso 0.458(11) 1 calc R P A 1
H25B H 0.1445 0.6958 0.3382 0.071 Uiso 0.458(11) 1 calc R P A 1
H25C H 0.1475 0.6967 0.3370 0.071 Uiso 0.542(11) 1 calc R P A 2
H25D H 0.1092 0.6726 0.2811 0.071 Uiso 0.542(11) 1 calc R P A 2
C26D C 0.1817(8) 0.641(2) 0.2554(14) 0.093(2) Uani 0.542(11) 1 d . P A 2
C27D C 0.1817(7) 0.549(2) 0.2081(12) 0.093(2) Uani 0.542(11) 1 d . P A 2
H27D H 0.1566 0.4930 0.2065 0.111 Uiso 0.542(11) 1 calc R P A 2
C28D C 0.2176(7) 0.540(2) 0.1640(11) 0.093(2) Uani 0.542(11) 1 d . P A 2
H28D H 0.2204 0.4722 0.1390 0.111 Uiso 0.542(11) 1 calc R P A 2
C29D C 0.2476(6) 0.635(2) 0.1604(10) 0.093(2) Uani 0.542(11) 1 d . P A 2
H29D H 0.2740 0.6301 0.1354 0.111 Uiso 0.542(11) 1 calc R P A 2
C30D C 0.2402(7) 0.738(2) 0.1925(11) 0.093(2) Uani 0.542(11) 1 d . P A 2
H30D H 0.2546 0.8094 0.1805 0.111 Uiso 0.542(11) 1 calc R P A 2
C31 C 0.1943(6) 0.7768(15) 0.2609(9) 0.093(2) Uani 0.458(11) 1 d . P A 1
H31 H 0.1801 0.8394 0.2821 0.111 Uiso 0.458(11) 1 calc R P A 1
C30 C 0.2342(5) 0.7991(13) 0.2258(8) 0.093(2) Uani 0.458(11) 1 d G P A 1
H30 H 0.2467 0.8767 0.2236 0.111 Uiso 0.458(11) 1 calc R P A 1
C29 C 0.2555(5) 0.7056(15) 0.1941(8) 0.093(2) Uani 0.458(11) 1 d G P A 1
H29 H 0.2822 0.7206 0.1707 0.111 Uiso 0.458(11) 1 calc R P A 1
C28 C 0.2368(6) 0.5897(14) 0.1975(9) 0.093(2) Uani 0.458(11) 1 d G P A 1
H28 H 0.2510 0.5272 0.1763 0.111 Uiso 0.458(11) 1 calc R P A 1
C27 C 0.1969(6) 0.5674(13) 0.2325(10) 0.093(2) Uani 0.458(11) 1 d G P A 1
H27 H 0.1844 0.4898 0.2347 0.111 Uiso 0.458(11) 1 calc R P A 1
C26 C 0.1756(6) 0.6609(16) 0.2642(11) 0.093(2) Uani 0.458(11) 1 d G P A 1
C31D C 0.2105(7) 0.737(2) 0.2444(11) 0.093(2) Uani 0.542(11) 1 d . P A 2
H31D H 0.2108 0.8033 0.2711 0.111 Uiso 0.542(11) 1 calc R P A 2
Br1A Br -0.11188(9) 0.94239(13) 0.11673(10) 0.1008(7) Uani 0.738(3) 1 d . P B 1
Br1B Br -0.1453(3) 0.9441(4) 0.0929(3) 0.1008(7) Uani 0.262(3) 1 d . P B 2

loop_
_atom_site_aniso_label
_atom_site_aniso_U_11
_atom_site_aniso_U_22
_atom_site_aniso_U_33
_atom_site_aniso_U_23
_atom_site_aniso_U_13
_atom_site_aniso_U_12
Au1 0.05515(19) 0.03195(17) 0.02873(17) -0.00033(7) 0.01500(11) -0.00345(8)
N1 0.057(3) 0.032(2) 0.031(2) -0.0018(18) 0.0156(19) -0.008(2)
N2 0.057(3) 0.038(3) 0.029(2) -0.0050(19) 0.0153(19) -0.007(2)
N3 0.052(3) 0.041(3) 0.042(3) 0.001(2) 0.013(2) 0.001(2)
N4 0.061(3) 0.031(2) 0.039(3) 0.0029(19) 0.022(2) 0.007(2)
C1 0.053(3) 0.041(3) 0.024(3) -0.004(2) 0.016(2) -0.008(3)
C2 0.059(3) 0.041(3) 0.030(3) -0.003(2) 0.016(2) -0.012(3)
C3 0.061(4) 0.050(3) 0.040(3) 0.006(3) 0.011(3) -0.004(3)
C4 0.061(4) 0.054(4) 0.043(3) 0.000(3) 0.007(3) -0.006(3)
C5 0.061(4) 0.058(4) 0.042(4) -0.001(3) 0.009(3) -0.014(3)
C6 0.052(3) 0.044(3) 0.043(3) -0.004(3) 0.016(3) -0.015(3)
C7 0.048(3) 0.040(3) 0.034(3) -0.001(2) 0.015(2) -0.014(2)
C8 0.068(4) 0.034(3) 0.031(3) -0.001(2) 0.014(2) -0.005(3)
C9 0.076(4) 0.037(3) 0.026(3) -0.008(2) 0.012(3) -0.015(3)
C10 0.074(4) 0.047(3) 0.030(3) -0.004(2) 0.010(3) -0.017(3)
C11 0.077(5) 0.064(5) 0.052(4) -0.014(3) 0.015(3) -0.028(4)
C12 0.098(6) 0.062(5) 0.046(4) -0.002(3) 0.016(4) -0.039(4)
C13 0.120(7) 0.041(4) 0.044(4) 0.006(3) 0.008(4) -0.026(4)
C14 0.085(5) 0.043(3) 0.040(3) 0.002(3) 0.011(3) -0.013(3)
C15 0.060(4) 0.039(3) 0.043(3) -0.006(3) 0.014(3) -0.002(3)
C16 0.071(4) 0.031(3) 0.043(3) -0.004(2) 0.022(3) -0.004(3)
C17 0.078(4) 0.028(3) 0.045(3) -0.001(2) 0.024(3) 0.003(3)
C18 0.050(3) 0.039(3) 0.033(3) -0.003(2) 0.015(2) 0.006(2)
C19 0.046(3) 0.048(4) 0.051(4) 0.006(3) 0.015(3) 0.010(2)
C20 0.055(4) 0.077(5) 0.069(6) 0.014(4) -0.003(4) 0.002(4)
C21 0.046(4) 0.121(8) 0.073(6) 0.019(6) -0.005(4) 0.009(5)
C22 0.050(4) 0.086(6) 0.079(5) 0.035(5) 0.015(4) 0.018(4)
C23 0.053(4) 0.060(4) 0.064(4) 0.021(3) 0.022(3) 0.026(3)
C24 0.052(3) 0.044(3) 0.052(4) 0.005(3) 0.023(3) 0.010(3)
C25 0.073(4) 0.038(3) 0.066(4) 0.011(3) -0.004(3) -0.010(3)
C26D 0.064(4) 0.114(6) 0.102(5) 0.038(4) 0.020(3) -0.018(3)
C27D 0.064(4) 0.114(6) 0.102(5) 0.038(4) 0.020(3) -0.018(3)
C28D 0.064(4) 0.114(6) 0.102(5) 0.038(4) 0.020(3) -0.018(3)
C29D 0.064(4) 0.114(6) 0.102(5) 0.038(4) 0.020(3) -0.018(3)
C30D 0.064(4) 0.114(6) 0.102(5) 0.038(4) 0.020(3) -0.018(3)
C31 0.064(4) 0.114(6) 0.102(5) 0.038(4) 0.020(3) -0.018(3)
C30 0.064(4) 0.114(6) 0.102(5) 0.038(4) 0.020(3) -0.018(3)
C29 0.064(4) 0.114(6) 0.102(5) 0.038(4) 0.020(3) -0.018(3)
C28 0.064(4) 0.114(6) 0.102(5) 0.038(4) 0.020(3) -0.018(3)
C27 0.064(4) 0.114(6) 0.102(5) 0.038(4) 0.020(3) -0.018(3)
C26 0.064(4) 0.114(6) 0.102(5) 0.038(4) 0.020(3) -0.018(3)
C31D 0.064(4) 0.114(6) 0.102(5) 0.038(4) 0.020(3) -0.018(3)
Br1A 0.1327(16) 0.0433(5) 0.1318(15) -0.0056(7) 0.0514(13) -0.0102(9)
Br1B 0.1327(16) 0.0433(5) 0.1318(15) -0.0056(7) 0.0514(13) -0.0102(9)

loop_
_atom_type_symbol
_atom_type_description
_atom_type_scat_dispersion_real
_atom_type_scat_dispersion_imag
_atom_type_scat_source
C C 0.0181 0.0091 'International Tables Vol C Tables 4.2.6.8 and 6.1.1.4'
H H 0.0000 0.0000 'International Tables Vol C Tables 4.2.6.8 and 6.1.1.4'
N N 0.0311 0.0180 'International Tables Vol C Tables 4.2.6.8 and 6.1.1.4'
Br Br -0.6763 1.2805 'International Tables Vol C Tables 4.2.6.8 and 6.1.1.4'
Au Au -4.4197 7.2980 'International Tables Vol C Tables 4.2.6.8 and 6.1.1.4'

loop_
_geom_angle_atom_site_label_1
_geom_angle_atom_site_label_2
_geom_angle_atom_site_label_3
_geom_angle
_geom_angle_site_symmetry_1
_geom_angle_site_symmetry_3
C1 Au1 Au1 78.00(16) . 2
C18 Au1 Au1 103.69(16) . 2
C18 Au1 C1 178.3(2) . .
C1 N1 C2 109.5(5) . .
C1 N1 C8 125.8(5) . .
C2 N1 C8 124.5(5) . .
C1 N2 C7 111.1(5) . .
C1 N2 C15 122.8(6) . .
C7 N2 C15 126.0(5) . .
C18 N3 C19 111.3(5) . .
C18 N3 C25 123.0(6) . .
C19 N3 C25 125.7(6) . .
C18 N4 C17 125.3(6) . .
C18 N4 C24 110.0(5) . .
C24 N4 C17 124.7(5) . .
N1 C1 Au1 125.8(4) . .
N2 C1 Au1 127.4(5) . .
N2 C1 N1 106.8(5) . .
C3 C2 N1 131.0(6) . .
C3 C2 C7 122.8(6) . .
C7 C2 N1 106.2(6) . .
C2 C3 H3 122.3 . .
C4 C3 C2 115.3(7) . .
C4 C3 H3 122.3 . .
C3 C4 H4 118.6 . .
C3 C4 C5 122.9(7) . .
C5 C4 H4 118.6 . .
C4 C5 H5 119.6 . .
C6 C5 C4 120.7(7) . .
C6 C5 H5 119.6 . .
C5 C6 H6 121.3 . .
C5 C6 C7 117.4(6) . .
C7 C6 H6 121.3 . .
N2 C7 C2 106.4(5) . .
N2 C7 C6 132.7(6) . .
C2 C7 C6 120.8(6) . .
N1 C8 H8A 109.3 . .
N1 C8 H8B 109.3 . .
N1 C8 C9 111.6(5) . .
H8A C8 H8B 108.0 . .
C9 C8 H8A 109.3 . .
C9 C8 H8B 109.3 . .
C10 C9 C8 120.2(6) . .
C10 C9 C14 119.5(6) . .
C14 C9 C8 120.3(7) . .
C9 C10 H10 119.7 . .
C9 C10 C11 120.5(7) . .
C11 C10 H10 119.7 . .
C10 C11 H11 120.2 . .
C12 C11 C10 119.6(8) . .
C12 C11 H11 120.2 . .
C11 C12 H12 119.8 . .
C13 C12 C11 120.5(7) . .
C13 C12 H12 119.8 . .
C12 C13 H13 119.7 . .
C12 C13 C14 120.6(8) . .
C14 C13 H13 119.7 . .
C9 C14 C13 119.3(8) . .
C9 C14 H14 120.4 . .
C13 C14 H14 120.4 . .
N2 C15 H15A 108.4 . .
N2 C15 H15B 108.4 . .
N2 C15 C16 115.3(5) . .
H15A C15 H15B 107.5 . .
C16 C15 H15A 108.4 . .
C16 C15 H15B 108.4 . .
C15 C16 H16A 108.4 . .
C15 C16 H16B 108.4 . .
C15 C16 C17 115.5(5) . 2
H16A C16 H16B 107.5 . .
C17 C16 H16A 108.4 2 .
C17 C16 H16B 108.4 2 .
N4 C17 C16 113.4(5) . 2
N4 C17 H17A 108.9 . .
N4 C17 H17B 108.9 . .
C16 C17 H17A 108.9 2 .
C16 C17 H17B 108.9 2 .
H17A C17 H17B 107.7 . .
N3 C18 Au1 127.8(5) . .
N3 C18 N4 106.1(5) . .
N4 C18 Au1 126.0(5) . .
N3 C19 C24 106.3(6) . .
C20 C19 N3 131.5(7) . .
C20 C19 C24 122.2(7) . .
C19 C20 H20 122.6 . .
C19 C20 C21 114.8(9) . .
C21 C20 H20 122.6 . .
C20 C21 H21 119.0 . .
C22 C21 C20 122.1(9) . .
C22 C21 H21 119.0 . .
C21 C22 H22 118.5 . .
C23 C22 C21 123.0(8) . .
C23 C22 H22 118.5 . .
C22 C23 H23 121.7 . .
C22 C23 C24 116.6(8) . .
C24 C23 H23 121.7 . .
N4 C24 C19 106.4(6) . .
C23 C24 N4 132.3(7) . .
C23 C24 C19 121.3(7) . .
N3 C25 H25A 107.7 . .
N3 C25 H25B 107.7 . .
N3 C25 H25C 109.7 . .
N3 C25 H25D 109.7 . .
N3 C25 C26D 110.0(11) . .
H25A C25 H25B 107.1 . .
H25C C25 H25D 108.2 . .
C26D C25 H25C 109.7 . .
C26D C25 H25D 109.7 . .
C26 C25 N3 118.6(10) . .
C26 C25 H25A 107.7 . .
C26 C25 H25B 107.7 . .
C27D C26D C25 119.0(18) . .
C31D C26D C25 124(2) . .
C31D C26D C27D 114(2) . .
C26D C27D H27D 118.2 . .
C28D C27D C26D 124(2) . .
C28D C27D H27D 118.2 . .
C27D C28D H28D 122.1 . .
C29D C28D C27D 116(2) . .
C29D C28D H28D 122.1 . .
C28D C29D H29D 119.2 . .
C28D C29D C30D 122(2) . .
C30D C29D H29D 119.2 . .
C29D C30D H30D 119.9 . .
C29D C30D C31D 120(2) . .
C31D C30D H30D 119.9 . .
C30 C31 H31 120.0 . .
C30 C31 C26 120.0 . .
C26 C31 H31 120.0 . .
C31 C30 H30 120.0 . .
C31 C30 C29 120.0 . .
C29 C30 H30 120.0 . .
C30 C29 H29 120.0 . .
C28 C29 C30 120.0 . .
C28 C29 H29 120.0 . .
C29 C28 H28 120.0 . .
C29 C28 C27 120.0 . .
C27 C28 H28 120.0 . .
C28 C27 H27 120.0 . .
C26 C27 C28 120.0 . .
C26 C27 H27 120.0 . .
C25 C26 C31 117.3(12) . .
C25 C26 C27 122.5(12) . .
C27 C26 C31 120.0 . .
C26D C31D C30D 121(2) . .
C26D C31D H31D 119.7 . .
C30D C31D H31D 119.7 . .

loop_
_geom_bond_atom_site_label_1
_geom_bond_atom_site_label_2
_geom_bond_distance
_geom_bond_site_symmetry_2
Au1 Au1 3.1318(4) 2
Au1 C1 2.022(6) .
Au1 C18 2.010(6) .
N1 C1 1.358(8) .
N1 C2 1.404(8) .
N1 C8 1.457(7) .
N2 C1 1.351(8) .
N2 C7 1.375(9) .
N2 C15 1.455(8) .
N3 C18 1.351(9) .
N3 C19 1.385(9) .
N3 C25 1.470(8) .
N4 C17 1.476(8) .
N4 C18 1.378(8) .
N4 C24 1.392(9) .
C2 C3 1.390(10) .
C2 C7 1.394(9) .
C3 H3 0.9300 .
C3 C4 1.385(10) .
C4 H4 0.9300 .
C4 C5 1.406(11) .
C5 H5 0.9300 .
C5 C6 1.379(11) .
C6 H6 0.9300 .
C6 C7 1.394(9) .
C8 H8A 0.9700 .
C8 H8B 0.9700 .
C8 C9 1.526(8) .
C9 C10 1.381(10) .
C9 C14 1.390(10) .
C10 H10 0.9300 .
C10 C11 1.394(10) .
C11 H11 0.9300 .
C11 C12 1.372(13) .
C12 H12 0.9300 .
C12 C13 1.366(14) .
C13 H13 0.9300 .
C13 C14 1.399(11) .
C14 H14 0.9300 .
C15 H15A 0.9700 .
C15 H15B 0.9700 .
C15 C16 1.527(9) .
C16 H16A 0.9700 .
C16 H16B 0.9700 .
C16 C17 1.528(8) 2
C17 C16 1.528(8) 2
C17 H17A 0.9700 .
C17 H17B 0.9700 .
C19 C20 1.383(12) .
C19 C24 1.399(10) .
C20 H20 0.9300 .
C20 C21 1.410(13) .
C21 H21 0.9300 .
C21 C22 1.371(15) .
C22 H22 0.9300 .
C22 C23 1.354(13) .
C23 H23 0.9300 .
C23 C24 1.387(9) .
C25 H25A 0.9700 .
C25 H25B 0.9700 .
C25 H25C 0.9700 .
C25 H25D 0.9700 .
C25 C26D 1.60(2) .
C25 C26 1.355(13) .
C26D C27D 1.44(4) .
C26D C31D 1.36(3) .
C27D H27D 0.9300 .
C27D C28D 1.41(3) .
C28D H28D 0.9300 .
C28D C29D 1.35(3) .
C29D H29D 0.9300 .
C29D C30D 1.36(3) .
C30D H30D 0.9300 .
C30D C31D 1.42(3) .
C31 H31 0.9300 .
C31 C30 1.3900 .
C31 C26 1.3900 .
C30 H30 0.9300 .
C30 C29 1.3900 .
C29 H29 0.9300 .
C29 C28 1.3900 .
C28 H28 0.9300 .
C28 C27 1.3900 .
C27 H27 0.9300 .
C27 C26 1.3900 .
C31D H31D 0.9300 .

loop_
_geom_torsion_atom_site_label_1
_geom_torsion_atom_site_label_2
_geom_torsion_atom_site_label_3
_geom_torsion_atom_site_label_4
_geom_torsion
_geom_torsion_site_symmetry_4
N1 C2 C3 C4 -179.2(6) .
N1 C2 C7 N2 0.8(6) .
N1 C2 C7 C6 -179.0(5) .
N1 C8 C9 C10 -75.5(7) .
N1 C8 C9 C14 104.0(7) .
N2 C15 C16 C17 -57.1(8) 2
N3 C19 C20 C21 179.4(8) .
N3 C19 C24 N4 -0.8(7) .
N3 C19 C24 C23 178.8(6) .
N3 C25 C26D C27D 46(2) .
N3 C25 C26D C31D -153(2) .
N3 C25 C26 C31 -156.7(9) .
N3 C25 C26 C27 19(2) .
C1 N1 C2 C3 176.7(6) .
C1 N1 C2 C7 -1.4(6) .
C1 N1 C8 C9 94.9(7) .
C1 N2 C7 C2 0.0(6) .
C1 N2 C7 C6 179.9(6) .
C1 N2 C15 C16 116.7(6) .
C2 N1 C1 Au1 -175.4(4) .
C2 N1 C1 N2 1.5(6) .
C2 N1 C8 C9 -79.9(7) .
C2 C3 C4 C5 -1.2(10) .
C3 C2 C7 N2 -177.5(6) .
C3 C2 C7 C6 2.6(9) .
C3 C4 C5 C6 2.4(11) .
C4 C5 C6 C7 -1.0(10) .
C5 C6 C7 N2 178.8(6) .
C5 C6 C7 C2 -1.4(9) .
C7 N2 C1 Au1 175.9(4) .
C7 N2 C1 N1 -0.9(6) .
C7 N2 C15 C16 -59.7(8) .
C7 C2 C3 C4 -1.3(9) .
C8 N1 C1 Au1 9.1(8) .
C8 N1 C1 N2 -174.0(5) .
C8 N1 C2 C3 -7.8(9) .
C8 N1 C2 C7 174.1(5) .
C8 C9 C10 C11 177.6(6) .
C8 C9 C14 C13 -177.5(6) .
C9 C10 C11 C12 0.4(10) .
C10 C9 C14 C13 2.0(9) .
C10 C11 C12 C13 0.9(11) .
C11 C12 C13 C14 -0.8(12) .
C12 C13 C14 C9 -0.7(11) .
C14 C9 C10 C11 -1.9(9) .
C15 N2 C1 Au1 -1.0(8) .
C15 N2 C1 N1 -177.8(5) .
C15 N2 C7 C2 176.8(5) .
C15 N2 C7 C6 -3.3(10) .
C17 N4 C18 Au1 -7.1(8) .
C17 N4 C18 N3 177.1(5) .
C17 N4 C24 C19 -177.0(5) .
C17 N4 C24 C23 3.5(10) .
C18 N3 C19 C20 -179.7(8) .
C18 N3 C19 C24 0.2(7) .
C18 N3 C25 C26D -95.1(14) .
C18 N3 C25 C26 -98.5(14) .
C18 N4 C17 C16 -116.4(6) 2
C18 N4 C24 C19 1.2(6) .
C18 N4 C24 C23 -178.4(6) .
C19 N3 C18 Au1 -175.2(4) .
C19 N3 C18 N4 0.5(7) .
C19 N3 C25 C26D 83.4(14) .
C19 N3 C25 C26 80.0(15) .
C19 C20 C21 C22 1.9(14) .
C20 C19 C24 N4 179.1(7) .
C20 C19 C24 C23 -1.2(10) .
C20 C21 C22 C23 -1.6(15) .
C21 C22 C23 C24 -0.2(12) .
C22 C23 C24 N4 -178.9(7) .
C22 C23 C24 C19 1.6(10) .
C24 N4 C17 C16 61.5(8) 2
C24 N4 C18 Au1 174.7(4) .
C24 N4 C18 N3 -1.1(6) .
C24 C19 C20 C21 -0.5(12) .
C25 N3 C18 Au1 3.5(9) .
C25 N3 C18 N4 179.3(6) .
C25 N3 C19 C20 1.6(12) .
C25 N3 C19 C24 -178.5(6) .
C25 C26D C27D C28D 179.8(18) .
C25 C26D C31D C30D -166(2) .
C26D C25 C26 C31 -177(13) .
C26D C25 C26 C27 -2(11) .
C26D C27D C28D C29D -12(3) .
C27D C26D C31D C30D -4(3) .
C27D C28D C29D C30D -7(3) .
C28D C29D C30D C31D 19(3) .
C29D C30D C31D C26D -13(3) .
C31 C30 C29 C28 0.0 .
C30 C31 C26 C25 176(2) .
C30 C31 C26 C27 0.0 .
C30 C29 C28 C27 0.0 .
C29 C28 C27 C26 0.0 .
C28 C27 C26 C25 -175(2) .
C28 C27 C26 C31 0.0 .
C26 C25 C26D C27D -153(14) .
C26 C25 C26D C31D 8(11) .
C26 C31 C30 C29 0.0 .
C31D C26D C27D C28D 17(4) .

loop_
_platon_squeeze_void_nr
_platon_squeeze_void_average_x
_platon_squeeze_void_average_y
_platon_squeeze_void_average_z
_platon_squeeze_void_volume
_platon_squeeze_void_count_electrons
_platon_squeeze_void_content
1 0.008 0.250 0.242 694 203 ' '
2 0.010 -0.250 0.740 694 203 ' '
